data_7112062
loop_
_publ_author_name
'Rosa Padilla'
'Heather L. Buckley'
'Ashleigh L. Ward'
'John Arnold'

_publ_section_title
;
 Synthesis, structure and reactivity of group 4 corrole complexes
;
_journal_name_full Chem.Commun.
_journal_page_first 2922
_journal_paper_doi 10.1039/c4cc00037d
_journal_volume 50
_journal_year 2014
_chemical_formula_sum 'C44 H37 Cl Hf N4 O'
_chemical_formula_weight 851.72
_chemical_name_common MP0229
_chemical_name_systematic
;
 ?
;
_space_group_IT_number 15
_symmetry_cell_setting monoclinic
_symmetry_space_group_name_Hall '-C 2yc'
_symmetry_space_group_name_H-M 'C 1 2/c 1'
_atom_sites_solution_hydrogens geom
_atom_sites_solution_primary direct
_atom_sites_solution_secondary difmap
_audit_creation_method SHELXL-97
_cell_angle_alpha 90.00
_cell_angle_beta 93.149(4)
_cell_angle_gamma 90.00
_cell_formula_units_Z 8
_cell_length_a 30.972(3)
_cell_length_b 15.6087(11)
_cell_length_c 18.9592(13)
_cell_measurement_reflns_used 9869
_cell_measurement_temperature 100(2)
_cell_measurement_theta_max 25.03
_cell_measurement_theta_min 2.37
_cell_volume 9151.7(13)
_computing_cell_refinement 'Bruker SAINT'
_computing_data_collection 'Bruker APEX2'
_computing_data_reduction 'Bruker SAINT'
_computing_molecular_graphics ORTEP-32
_computing_publication_material WinGX
_computing_structure_refinement 'SHELXL-97 (Sheldrick, 2008)'
_computing_structure_solution SIR-2004
_diffrn_ambient_temperature 100(2)
_diffrn_detector_area_resol_mean 8.366
_diffrn_measured_fraction_theta_full 1.000
_diffrn_measured_fraction_theta_max 0.995
_diffrn_measurement_device_type 'Bruker APEX-II CCD'
_diffrn_measurement_method '\f and \w scans'
_diffrn_radiation_monochromator graphite
_diffrn_radiation_source 'fine-focus sealed tube'
_diffrn_radiation_type MoK\a
_diffrn_radiation_wavelength 0.71073
_diffrn_reflns_av_R_equivalents 0.1007
_diffrn_reflns_av_sigmaI/netI 0.0650
_diffrn_reflns_limit_h_max 37
_diffrn_reflns_limit_h_min -37
_diffrn_reflns_limit_k_max 18
_diffrn_reflns_limit_k_min -18
_diffrn_reflns_limit_l_max 22
_diffrn_reflns_limit_l_min -22
_diffrn_reflns_number 86622
_diffrn_reflns_theta_full 25.00
_diffrn_reflns_theta_max 25.45
_diffrn_reflns_theta_min 1.46
_exptl_absorpt_coefficient_mu 2.371
_exptl_absorpt_correction_T_max 0.9767
_exptl_absorpt_correction_T_min 0.9111
_exptl_absorpt_correction_type multi-scan
_exptl_absorpt_process_details SADABS
_exptl_crystal_colour red
_exptl_crystal_density_diffrn 1.236
_exptl_crystal_density_method 'not measured'
_exptl_crystal_description plate
_exptl_crystal_F_000 3408
_exptl_crystal_size_max 0.04
_exptl_crystal_size_mid 0.02
_exptl_crystal_size_min 0.01
_platon_squeeze_details
;
;
_refine_diff_density_max 1.679
_refine_diff_density_min -0.921
_refine_diff_density_rms 0.127
_refine_ls_extinction_method none
_refine_ls_goodness_of_fit_ref 1.025
_refine_ls_hydrogen_treatment constr
_refine_ls_matrix_type full
_refine_ls_number_parameters 472
_refine_ls_number_reflns 8425
_refine_ls_number_restraints 0
_refine_ls_restrained_S_all 1.025
_refine_ls_R_factor_all 0.0685
_refine_ls_R_factor_gt 0.0436
_refine_ls_shift/su_max 0.019
_refine_ls_shift/su_mean 0.000
_refine_ls_structure_factor_coef Fsqd
_refine_ls_weighting_details 'calc w=1/[\s^2^(Fo^2^)+(0.0572P)^2^+0.0000P] where P=(Fo^2^+2Fc^2^)/3'
_refine_ls_weighting_scheme calc
_refine_ls_wR_factor_gt 0.0995
_refine_ls_wR_factor_ref 0.1067
_reflns_number_gt 6167
_reflns_number_total 8425
_reflns_threshold_expression >2sigma(I)
_cod_data_source_file c4cc00037d.txt
_cod_data_source_block shelxl
_cod_original_cell_volume 9151.7(12)
_cod_original_sg_symbol_H-M C2/c
_cod_database_code 7112062

loop_
_symmetry_equiv_pos_as_xyz
'x, y, z'
'-x, y, -z+1/2'
'x+1/2, y+1/2, z'
'-x+1/2, y+1/2, -z+1/2'
'-x, -y, -z'
'x, -y, z-1/2'
'-x+1/2, -y+1/2, -z'
'x+1/2, -y+1/2, z-1/2'

loop_
_atom_site_label
_atom_site_type_symbol
_atom_site_fract_x
_atom_site_fract_y
_atom_site_fract_z
_atom_site_U_iso_or_equiv
_atom_site_adp_type
_atom_site_occupancy
_atom_site_symmetry_multiplicity
_atom_site_calc_flag
_atom_site_refinement_flags
C1 C 0.08778(18) 0.3090(3) 0.1345(3) 0.0311(13) Uani 1 1 d .
C2 C 0.13189(19) 0.3298(4) 0.1392(3) 0.0383(14) Uani 1 1 d .
H2 H 0.1442 0.3849 0.1329 0.046 Uiso 1 1 calc R
C3 C 0.1541(2) 0.2545(4) 0.1547(3) 0.0441(16) Uani 1 1 d .
H3 H 0.1845 0.2490 0.1625 0.053 Uiso 1 1 calc R
C4 C 0.12352(19) 0.1871(4) 0.1569(3) 0.0355(14) Uani 1 1 d .
C5 C 0.1288(2) 0.0978(4) 0.1620(3) 0.0407(16) Uani 1 1 d .
C6 C 0.0945(2) 0.0398(4) 0.1492(3) 0.0377(15) Uani 1 1 d .
C7 C 0.0966(3) -0.0509(4) 0.1482(3) 0.0498(18) Uani 1 1 d .
H7 H 0.1221 -0.0842 0.1569 0.060 Uiso 1 1 calc R
C8 C 0.0568(2) -0.0822(4) 0.1329(3) 0.0441(17) Uani 1 1 d .
H8 H 0.0492 -0.1411 0.1294 0.053 Uiso 1 1 calc R
C9 C 0.0278(2) -0.0112(3) 0.1230(3) 0.0328(14) Uani 1 1 d .
C10 C -0.0162(2) -0.0133(3) 0.1040(3) 0.0317(14) Uani 1 1 d .
C11 C -0.04233(19) 0.0583(3) 0.0858(2) 0.0286(13) Uani 1 1 d .
C12 C -0.0851(2) 0.0585(3) 0.0546(3) 0.0362(15) Uani 1 1 d .
H12 H -0.1023 0.0092 0.0446 0.043 Uiso 1 1 calc R
C13 C -0.09734(19) 0.1408(3) 0.0415(3) 0.0344(14) Uani 1 1 d .
H13 H -0.1244 0.1588 0.0206 0.041 Uiso 1 1 calc R
C14 C -0.06229(18) 0.1956(3) 0.0647(3) 0.0272(13) Uani 1 1 d .
C15 C -0.06010(18) 0.2854(3) 0.0600(2) 0.0246(12) Uani 1 1 d .
C16 C -0.02244(18) 0.3320(3) 0.0789(3) 0.0267(12) Uani 1 1 d .
C17 C -0.01026(19) 0.4185(3) 0.0631(3) 0.0307(13) Uani 1 1 d .
H17 H -0.0287 0.4614 0.0425 0.037 Uiso 1 1 calc R
C18 C 0.0327(2) 0.4281(3) 0.0828(3) 0.0338(14) Uani 1 1 d .
H18 H 0.0495 0.4781 0.0767 0.041 Uiso 1 1 calc R
C19 C 0.04746(19) 0.3499(3) 0.1138(3) 0.0291(13) Uani 1 1 d .
C20 C 0.1743(2) 0.0670(4) 0.1768(3) 0.0462(17) Uani 1 1 d .
C21 C 0.1899(2) 0.0518(4) 0.2469(3) 0.056(2) Uani 1 1 d .
C22 C 0.2337(3) 0.0329(5) 0.2588(3) 0.067(2) Uani 1 1 d .
H22 H 0.2442 0.0216 0.3059 0.080 Uiso 1 1 calc R
C23 C 0.2626(2) 0.0298(5) 0.2059(4) 0.068(2) Uani 1 1 d .
C24 C 0.2457(2) 0.0411(5) 0.1383(3) 0.067(2) Uani 1 1 d .
H24 H 0.2646 0.0367 0.1006 0.081 Uiso 1 1 calc R
C25 C 0.2018(2) 0.0589(5) 0.1224(3) 0.057(2) Uani 1 1 d .
C26 C 0.1597(3) 0.0567(5) 0.3060(3) 0.077(3) Uani 1 1 d .
H26A H 0.1402 0.0072 0.3037 0.115 Uiso 1 1 calc R
H26B H 0.1427 0.1096 0.3017 0.115 Uiso 1 1 calc R
H26C H 0.1765 0.0566 0.3514 0.115 Uiso 1 1 calc R
C27 C 0.3098(2) 0.0150(6) 0.2236(4) 0.085(3) Uani 1 1 d .
H27A H 0.3256 0.0164 0.1802 0.128 Uiso 1 1 calc R
H27B H 0.3138 -0.0410 0.2464 0.128 Uiso 1 1 calc R
H27C H 0.3209 0.0600 0.2558 0.128 Uiso 1 1 calc R
C28 C 0.1863(2) 0.0697(6) 0.0460(3) 0.079(3) Uani 1 1 d .
H28A H 0.1628 0.0291 0.0346 0.118 Uiso 1 1 calc R
H28B H 0.2102 0.0586 0.0156 0.118 Uiso 1 1 calc R
H28C H 0.1757 0.1283 0.0383 0.118 Uiso 1 1 calc R
C29 C -0.0607(3) -0.1222(4) 0.1647(3) 0.068(2) Uani 1 1 d .
H29 H -0.0606 -0.0844 0.2039 0.082 Uiso 1 1 calc R
C30 C -0.0819(3) -0.1989(4) 0.1685(4) 0.075(3) Uani 1 1 d .
H30 H -0.0963 -0.2141 0.2097 0.090 Uiso 1 1 calc R
C31 C -0.0819(3) -0.2536(4) 0.1117(3) 0.058(2) Uani 1 1 d .
C32 C -0.0609(3) -0.2329(4) 0.0526(3) 0.055(2) Uani 1 1 d .
H32 H -0.0607 -0.2715 0.0139 0.066 Uiso 1 1 calc R
C33 C -0.0402(2) -0.1552(4) 0.0500(3) 0.0443(17) Uani 1 1 d .
H33 H -0.0261 -0.1406 0.0085 0.053 Uiso 1 1 calc R
C34 C -0.0392(2) -0.0977(3) 0.1050(3) 0.0400(16) Uani 1 1 d .
C35 C -0.1065(3) -0.3866(5) 0.0619(4) 0.093(3) Uani 1 1 d .
H35A H -0.1244 -0.3596 0.0238 0.139 Uiso 1 1 calc R
H35B H -0.1196 -0.4411 0.0749 0.139 Uiso 1 1 calc R
H35C H -0.0775 -0.3971 0.0456 0.139 Uiso 1 1 calc R
C36 C -0.09869(18) 0.3335(3) 0.0294(3) 0.0297(13) Uani 1 1 d .
C37 C -0.10065(19) 0.3595(3) -0.0420(3) 0.0308(13) Uani 1 1 d .
C38 C -0.13514(19) 0.4080(3) -0.0673(3) 0.0332(14) Uani 1 1 d .
H38 H -0.1361 0.4267 -0.1151 0.040 Uiso 1 1 calc R
C39 C -0.16828(19) 0.4303(4) -0.0257(3) 0.0383(15) Uani 1 1 d .
C40 C -0.1668(2) 0.4018(4) 0.0433(3) 0.0442(16) Uani 1 1 d .
H40 H -0.1899 0.4158 0.0722 0.053 Uiso 1 1 calc R
C41 C -0.1325(2) 0.3532(4) 0.0717(3) 0.0366(14) Uani 1 1 d .
C42 C -0.0655(2) 0.3329(3) -0.0904(3) 0.0416(16) Uani 1 1 d .
H42A H -0.0751 0.3446 -0.1396 0.062 Uiso 1 1 calc R
H42B H -0.0597 0.2715 -0.0846 0.062 Uiso 1 1 calc R
H42C H -0.0391 0.3654 -0.0783 0.062 Uiso 1 1 calc R
C43 C -0.2062(2) 0.4846(5) -0.0551(4) 0.065(2) Uani 1 1 d .
H43A H -0.2334 0.4551 -0.0470 0.097 Uiso 1 1 calc R
H43B H -0.2037 0.4933 -0.1059 0.097 Uiso 1 1 calc R
H43C H -0.2059 0.5403 -0.0311 0.097 Uiso 1 1 calc R
C44 C -0.1321(2) 0.3244(4) 0.1481(3) 0.0481(17) Uani 1 1 d .
H44A H -0.1086 0.3535 0.1754 0.072 Uiso 1 1 calc R
H44B H -0.1275 0.2623 0.1506 0.072 Uiso 1 1 calc R
H44C H -0.1598 0.3387 0.1678 0.072 Uiso 1 1 calc R
N1 N 0.08276(14) 0.2233(3) 0.1468(2) 0.0293(11) Uani 1 1 d .
N2 N 0.05141(15) 0.0639(3) 0.1340(2) 0.0316(11) Uani 1 1 d .
N3 N -0.02886(14) 0.1433(2) 0.0928(2) 0.0249(10) Uani 1 1 d .
N4 N 0.01274(13) 0.2931(3) 0.1119(2) 0.0231(10) Uani 1 1 d .
O1 O -0.1037(2) -0.3320(3) 0.1209(3) 0.0817(19) Uani 1 1 d .
Cl1 Cl -0.03580(13) 0.2381(2) 0.22731(18) 0.0979(11) Uani 0.67 1 d P
Cl2 Cl 0.0000 0.0901(3) 0.2500 0.0960(17) Uani 0.67 2 d SP
Hf1 Hf 0.020479(7) 0.176218(12) 0.171987(11) 0.02411(9) Uani 1 1 d .

loop_
_atom_site_aniso_label
_atom_site_aniso_U_11
_atom_site_aniso_U_22
_atom_site_aniso_U_33
_atom_site_aniso_U_23
_atom_site_aniso_U_13
_atom_site_aniso_U_12
C1 0.032(4) 0.032(3) 0.029(3) 0.001(2) -0.003(3) -0.002(3)
C2 0.036(4) 0.042(4) 0.036(4) -0.001(3) 0.000(3) -0.004(3)
C3 0.035(4) 0.060(4) 0.036(4) 0.000(3) -0.005(3) 0.012(3)
C4 0.029(3) 0.048(4) 0.029(3) 0.003(3) 0.000(3) 0.005(3)
C5 0.055(4) 0.040(4) 0.026(3) -0.001(3) -0.003(3) 0.025(3)
C6 0.054(4) 0.036(3) 0.024(3) -0.007(3) 0.003(3) 0.012(3)
C7 0.080(6) 0.032(3) 0.036(4) -0.007(3) -0.007(4) 0.031(4)
C8 0.080(5) 0.022(3) 0.030(3) -0.009(2) 0.002(3) 0.018(3)
C9 0.057(4) 0.019(3) 0.021(3) -0.004(2) -0.001(3) 0.006(3)
C10 0.061(5) 0.018(3) 0.017(3) -0.004(2) 0.004(3) 0.003(3)
C11 0.048(4) 0.025(3) 0.012(3) -0.001(2) -0.004(3) -0.007(3)
C12 0.055(4) 0.025(3) 0.028(3) -0.006(2) -0.006(3) -0.009(3)
C13 0.039(4) 0.037(3) 0.027(3) 0.003(3) -0.009(3) -0.008(3)
C14 0.036(3) 0.029(3) 0.017(3) 0.003(2) -0.003(2) -0.002(2)
C15 0.035(3) 0.024(3) 0.015(3) 0.005(2) 0.002(2) -0.001(2)
C16 0.034(3) 0.029(3) 0.017(3) 0.005(2) 0.004(2) 0.003(2)
C17 0.043(4) 0.022(3) 0.026(3) 0.003(2) -0.003(3) 0.000(3)
C18 0.045(4) 0.028(3) 0.028(3) 0.000(2) -0.003(3) -0.010(3)
C19 0.038(4) 0.028(3) 0.021(3) 0.003(2) 0.000(3) -0.003(3)
C20 0.047(4) 0.055(4) 0.036(4) -0.003(3) -0.004(3) 0.016(3)
C21 0.071(5) 0.068(5) 0.028(4) -0.008(3) -0.009(3) 0.037(4)
C22 0.080(6) 0.085(5) 0.033(4) -0.004(4) -0.023(4) 0.040(5)
C23 0.065(5) 0.094(6) 0.043(4) -0.022(4) -0.017(4) 0.050(4)
C24 0.054(5) 0.108(6) 0.040(4) -0.021(4) -0.006(4) 0.040(4)
C25 0.049(5) 0.087(5) 0.035(4) -0.013(3) -0.004(3) 0.032(4)
C26 0.096(7) 0.092(6) 0.041(4) 0.007(4) -0.005(4) 0.038(5)
C27 0.066(6) 0.120(7) 0.067(5) -0.016(5) -0.023(4) 0.056(5)
C28 0.051(5) 0.144(8) 0.040(4) -0.009(4) -0.002(4) 0.040(5)
C29 0.134(8) 0.039(4) 0.034(4) -0.013(3) 0.030(4) -0.023(4)
C30 0.153(9) 0.029(4) 0.048(5) -0.006(3) 0.039(5) -0.021(4)
C31 0.096(6) 0.029(3) 0.050(4) -0.006(3) 0.025(4) -0.015(4)
C32 0.112(6) 0.022(3) 0.033(4) -0.014(3) 0.018(4) -0.016(4)
C33 0.079(5) 0.034(3) 0.021(3) -0.011(2) 0.010(3) -0.013(3)
C34 0.068(5) 0.022(3) 0.030(3) -0.003(2) 0.004(3) -0.001(3)
C35 0.147(9) 0.049(5) 0.088(6) -0.037(4) 0.052(6) -0.045(5)
C36 0.034(3) 0.024(3) 0.030(3) 0.004(2) -0.005(3) -0.002(2)
C37 0.041(4) 0.018(3) 0.032(3) -0.003(2) -0.006(3) -0.001(3)
C38 0.046(4) 0.030(3) 0.023(3) 0.001(2) -0.007(3) 0.008(3)
C39 0.037(4) 0.038(3) 0.038(4) 0.009(3) -0.013(3) 0.005(3)
C40 0.039(4) 0.048(4) 0.044(4) 0.003(3) -0.005(3) 0.005(3)
C41 0.038(4) 0.037(3) 0.034(4) 0.002(3) -0.005(3) 0.003(3)
C42 0.063(5) 0.033(3) 0.029(3) 0.006(3) 0.007(3) 0.010(3)
C43 0.053(5) 0.083(5) 0.056(5) 0.010(4) -0.014(4) 0.019(4)
C44 0.044(4) 0.069(5) 0.032(4) 0.009(3) 0.006(3) 0.015(3)
N1 0.026(3) 0.028(2) 0.034(3) -0.003(2) 0.002(2) 0.008(2)
N2 0.041(3) 0.026(2) 0.028(3) -0.0048(19) 0.002(2) 0.013(2)
N3 0.038(3) 0.015(2) 0.021(2) 0.0001(18) -0.003(2) -0.0001(19)
N4 0.021(3) 0.022(2) 0.027(2) 0.0041(18) 0.000(2) -0.0002(18)
O1 0.147(5) 0.029(2) 0.075(4) -0.017(2) 0.060(4) -0.035(3)
Cl1 0.109(3) 0.105(3) 0.081(2) 0.012(2) 0.015(2) 0.025(2)
Cl2 0.141(5) 0.067(3) 0.082(3) 0.000 0.027(3) 0.000
Hf1 0.03345(15) 0.01794(12) 0.02058(14) -0.00035(9) -0.00175(10) 0.00287(10)

loop_
_atom_type_symbol
_atom_type_description
_atom_type_scat_dispersion_real
_atom_type_scat_dispersion_imag
_atom_type_scat_source
C C 0.0033 0.0016 'International Tables Vol C Tables 4.2.6.8 and 6.1.1.4'
H H 0.0000 0.0000 'International Tables Vol C Tables 4.2.6.8 and 6.1.1.4'
N N 0.0061 0.0033 'International Tables Vol C Tables 4.2.6.8 and 6.1.1.4'
O O 0.0106 0.0060 'International Tables Vol C Tables 4.2.6.8 and 6.1.1.4'
Cl Cl 0.1484 0.1585 'International Tables Vol C Tables 4.2.6.8 and 6.1.1.4'
Hf Hf -0.5830 6.1852 'International Tables Vol C Tables 4.2.6.8 and 6.1.1.4'

loop_
_geom_angle_atom_site_label_1
_geom_angle_atom_site_label_2
_geom_angle_atom_site_label_3
_geom_angle
_geom_angle_site_symmetry_1
_geom_angle_site_symmetry_3
N1 C1 C2 109.6(5) . .
N1 C1 C19 112.1(5) . .
C2 C1 C19 138.0(5) . .
C3 C2 C1 106.7(5) . .
C2 C3 C4 108.2(6) . .
N1 C4 C5 121.0(5) . .
N1 C4 C3 107.3(5) . .
C5 C4 C3 131.5(6) . .
C4 C5 C6 122.8(6) . .
C4 C5 C20 115.8(6) . .
C6 C5 C20 121.2(5) . .
N2 C6 C5 124.4(5) . .
N2 C6 C7 108.1(6) . .
C5 C6 C7 127.5(6) . .
C8 C7 C6 108.8(6) . .
C7 C8 C9 108.0(5) . .
C10 C9 N2 123.9(5) . .
C10 C9 C8 127.9(5) . .
N2 C9 C8 108.2(5) . .
C9 C10 C11 125.8(5) . .
C9 C10 C34 118.5(5) . .
C11 C10 C34 115.6(5) . .
N3 C11 C10 124.4(5) . .
N3 C11 C12 107.8(5) . .
C10 C11 C12 127.8(5) . .
C13 C12 C11 108.9(5) . .
C12 C13 C14 108.0(5) . .
N3 C14 C15 124.6(5) . .
N3 C14 C13 107.5(4) . .
C15 C14 C13 127.9(5) . .
C16 C15 C14 122.8(5) . .
C16 C15 C36 118.2(4) . .
C14 C15 C36 118.9(5) . .
N4 C16 C15 121.0(5) . .
N4 C16 C17 107.5(5) . .
C15 C16 C17 131.0(5) . .
C18 C17 C16 107.9(5) . .
C17 C18 C19 107.8(5) . .
N4 C19 C18 107.8(5) . .
N4 C19 C1 112.4(4) . .
C18 C19 C1 138.6(5) . .
C25 C20 C21 119.6(6) . .
C25 C20 C5 120.1(5) . .
C21 C20 C5 120.1(6) . .
C22 C21 C20 118.1(6) . .
C22 C21 C26 122.0(6) . .
C20 C21 C26 120.0(6) . .
C23 C22 C21 123.5(6) . .
C24 C23 C22 116.6(7) . .
C24 C23 C27 123.1(7) . .
C22 C23 C27 120.3(6) . .
C23 C24 C25 122.8(7) . .
C20 C25 C24 119.3(6) . .
C20 C25 C28 122.0(6) . .
C24 C25 C28 118.8(6) . .
C30 C29 C34 122.2(6) . .
C29 C30 C31 118.8(6) . .
C32 C31 C30 121.1(6) . .
C32 C31 O1 124.0(5) . .
C30 C31 O1 114.9(6) . .
C31 C32 C33 118.9(5) . .
C32 C33 C34 122.7(5) . .
C33 C34 C29 116.3(5) . .
C33 C34 C10 123.7(5) . .
C29 C34 C10 120.0(5) . .
C41 C36 C37 119.7(5) . .
C41 C36 C15 119.9(5) . .
C37 C36 C15 120.4(5) . .
C38 C37 C36 119.1(5) . .
C38 C37 C42 120.5(5) . .
C36 C37 C42 120.4(5) . .
C39 C38 C37 122.0(5) . .
C38 C39 C40 118.4(5) . .
C38 C39 C43 121.0(5) . .
C40 C39 C43 120.6(6) . .
C39 C40 C41 121.9(6) . .
C40 C41 C36 118.8(5) . .
C40 C41 C44 120.0(6) . .
C36 C41 C44 121.2(5) . .
C1 N1 C4 108.1(5) . .
C1 N1 Hf1 119.0(3) . .
C4 N1 Hf1 130.8(4) . .
C9 N2 C6 106.9(4) . .
C9 N2 Hf1 120.0(4) . .
C6 N2 Hf1 126.1(4) . .
C11 N3 C14 107.9(4) . .
C11 N3 Hf1 119.5(3) . .
C14 N3 Hf1 127.5(3) . .
C16 N4 C19 108.8(4) . .
C16 N4 Hf1 132.8(3) . .
C19 N4 Hf1 117.5(3) . .
C35 O1 C31 115.8(5) . .
Hf1 Cl1 Hf1 94.58(14) 2 .
Hf1 Cl1 Cl1 61.18(14) 2 2
Hf1 Cl1 Cl1 55.85(14) . 2
Hf1 Cl2 Hf1 101.38(19) 2 .
Cl2 Hf1 N2 82.67(15) . .
Cl2 Hf1 N1 132.84(11) . .
N2 Hf1 N1 77.33(17) . .
Cl2 Hf1 N3 96.17(11) . .
N2 Hf1 N3 83.28(16) . .
N1 Hf1 N3 122.80(16) . .
Cl2 Hf1 N4 151.07(14) . .
N2 Hf1 N4 123.62(16) . .
N1 Hf1 N4 70.60(16) . .
N3 Hf1 N4 77.23(15) . .
Cl2 Hf1 Cl1 74.20(12) . 2
N2 Hf1 Cl1 125.48(16) . 2
N1 Hf1 Cl1 83.52(15) . 2
N3 Hf1 Cl1 146.72(16) . 2
N4 Hf1 Cl1 95.77(14) . 2
Cl2 Hf1 Cl1 71.61(12) . .
N2 Hf1 Cl1 149.65(16) . .
N1 Hf1 Cl1 132.30(15) . .
N3 Hf1 Cl1 83.76(15) . .
N4 Hf1 Cl1 79.64(14) . .
Cl1 Hf1 Cl1 62.96(19) 2 .
Cl2 Hf1 Hf1 39.31(10) . 2
N2 Hf1 Hf1 120.36(11) . 2
N1 Hf1 Hf1 126.73(11) . 2
N3 Hf1 Hf1 109.59(11) . 2
N4 Hf1 Hf1 116.01(11) . 2
Cl1 Hf1 Hf1 44.22(9) 2 2
Cl1 Hf1 Hf1 41.21(8) . 2

loop_
_geom_bond_atom_site_label_1
_geom_bond_atom_site_label_2
_geom_bond_distance
_geom_bond_site_symmetry_2
C1 N1 1.369(6) .
C1 C2 1.402(8) .
C1 C19 1.438(8) .
C2 C3 1.385(8) .
C3 C4 1.418(8) .
C4 N1 1.387(7) .
C4 C5 1.405(7) .
C5 C6 1.408(8) .
C5 C20 1.500(8) .
C6 N2 1.400(7) .
C6 C7 1.418(8) .
C7 C8 1.344(9) .
C8 C9 1.432(8) .
C9 C10 1.391(8) .
C9 N2 1.391(7) .
C10 C11 1.412(7) .
C10 C34 1.499(7) .
C11 N3 1.394(6) .
C11 C12 1.420(8) .
C12 C13 1.358(7) .
C13 C14 1.432(7) .
C14 N3 1.400(7) .
C14 C15 1.407(7) .
C15 C16 1.405(7) .
C15 C36 1.501(7) .
C16 N4 1.369(7) .
C16 C17 1.438(7) .
C17 C18 1.369(8) .
C18 C19 1.419(7) .
C19 N4 1.393(7) .
C20 C25 1.379(8) .
C20 C21 1.409(8) .
C21 C22 1.393(9) .
C21 C26 1.502(9) .
C22 C23 1.382(10) .
C23 C24 1.368(9) .
C23 C27 1.500(10) .
C24 C25 1.406(9) .
C25 C28 1.510(9) .
C29 C30 1.369(9) .
C29 C34 1.397(8) .
C30 C31 1.374(8) .
C31 C32 1.364(8) .
C31 O1 1.414(7) .
C32 C33 1.374(8) .
C33 C34 1.375(7) .
C35 O1 1.405(7) .
C36 C41 1.389(8) .
C36 C37 1.411(7) .
C37 C38 1.374(7) .
C37 C42 1.520(8) .
C38 C39 1.373(8) .
C39 C40 1.380(8) .
C39 C43 1.529(8) .
C40 C41 1.389(8) .
C41 C44 1.517(8) .
N1 Hf1 2.142(4) .
N2 Hf1 2.141(4) .
N3 Hf1 2.146(4) .
N4 Hf1 2.157(4) .
Cl1 Hf1 2.169(3) 2
Cl1 Hf1 2.296(4) .
Cl1 Cl1 2.334(8) 2
Cl2 Hf1 2.121(3) 2
Cl2 Hf1 2.121(3) .
Hf1 Cl1 2.169(3) 2
Hf1 Hf1 3.2821(5) 2

loop_
_platon_squeeze_void_nr
_platon_squeeze_void_average_x
_platon_squeeze_void_average_y
_platon_squeeze_void_average_z
_platon_squeeze_void_volume
_platon_squeeze_void_count_electrons
_platon_squeeze_void_content
1 0.500 0.062 0.250 164 59 ' '
2 0.500 -0.063 0.750 164 59 ' '
3 0.250 0.250 0.865 493 126 ' '
4 0.750 0.250 0.631 493 126 ' '
5 0.000 0.437 0.750 164 59 ' '
6 0.000 0.562 0.250 164 59 ' '
7 0.250 0.750 0.631 493 126 ' '
8 0.750 0.750 0.865 493 126 ' '
